data_4337353
loop_
_publ_author_name
'Pal, Amlan K.'
'Nag, Samik'
'Ferreira, Janaina G.'
'Brochery, Victor'
'La Ganga, Giuseppina'
'Santoro, Antonio'
'Serroni, Scolastica'
'Campagna, Sebastiano'
'Hanan, Garry S.'

_publ_section_title
;
 Red-Emitting [Ru(bpy)2(N-N)](2+) Photosensitizers: Emission from a
 Ruthenium(II) to 2,2'-Bipyridine (3)MLCT State in the Presence of Neutral
 Ancillary &quot;Super Donor&quot; Ligands.
;
_journal_issue 3
_journal_name_full 'Inorganic chemistry'
_journal_page_first 1679
_journal_page_last 1689
_journal_paper_doi 10.1021/ic4028332
_journal_volume 53
_journal_year 2014
_chemical_formula_moiety 'C12 H15 Br N4'
_chemical_formula_sum 'C12 H15 Br N4'
_chemical_formula_weight 295.19
_chemical_name_systematic
; 
 ? 
;
_space_group_IT_number 14
_symmetry_cell_setting monoclinic
_symmetry_space_group_name_Hall '-P 2yn'
_symmetry_space_group_name_H-M 'P 1 21/n 1'
_atom_sites_solution_hydrogens geom
_atom_sites_solution_primary direct
_atom_sites_solution_secondary difmap
_audit_creation_method SHELXL-97
_cell_angle_alpha 90.00
_cell_angle_beta 92.255(2)
_cell_angle_gamma 90.00
_cell_formula_units_Z 4
_cell_length_a 5.0181(2)
_cell_length_b 18.1139(6)
_cell_length_c 13.0979(4)
_cell_measurement_reflns_used 3009
_cell_measurement_temperature 100(2)
_cell_measurement_theta_max 70.34
_cell_measurement_theta_min 4.17
_cell_volume 1189.64(7)
_computing_cell_refinement 'Bruker SAINT'
_computing_data_collection 'Bruker APEX2'
_computing_data_reduction 'Bruker SAINT'
_computing_molecular_graphics 'Bruker SHELXTL'
_computing_publication_material 'Bruker SHELXTL'
_computing_structure_refinement 'SHELXL-97 (Sheldrick, 2008)'
_computing_structure_solution 'SHELXS-97 (Sheldrick, 2008)'
_diffrn_ambient_temperature 100(2)
_diffrn_measured_fraction_theta_full 0.977
_diffrn_measured_fraction_theta_max 0.977
_diffrn_measurement_device_type 'Bruker APEX-II CCD'
_diffrn_measurement_method '\f and \w scans'
_diffrn_radiation_monochromator graphite
_diffrn_radiation_source 'fine-focus sealed tube'
_diffrn_radiation_type CuK\a
_diffrn_radiation_wavelength 1.54178
_diffrn_reflns_av_R_equivalents 0.0689
_diffrn_reflns_av_sigmaI/netI 0.0487
_diffrn_reflns_limit_h_max 6
_diffrn_reflns_limit_h_min -6
_diffrn_reflns_limit_k_max 21
_diffrn_reflns_limit_k_min -22
_diffrn_reflns_limit_l_max 16
_diffrn_reflns_limit_l_min -15
_diffrn_reflns_number 7559
_diffrn_reflns_theta_full 70.95
_diffrn_reflns_theta_max 70.95
_diffrn_reflns_theta_min 4.17
_exptl_absorpt_coefficient_mu 4.566
_exptl_absorpt_correction_T_max 0.9558
_exptl_absorpt_correction_T_min 0.5882
_exptl_absorpt_correction_type multi-scan
_exptl_absorpt_process_details 'Bruker (Scale, Bruker AXS)'
_exptl_crystal_colour colourless
_exptl_crystal_density_diffrn 1.648
_exptl_crystal_density_meas 1.648
_exptl_crystal_density_method 'not measured'
_exptl_crystal_description plate
_exptl_crystal_F_000 600
_exptl_crystal_size_max 0.13
_exptl_crystal_size_mid 0.03
_exptl_crystal_size_min 0.01
_refine_diff_density_max 0.936
_refine_diff_density_min -0.763
_refine_diff_density_rms 0.114
_refine_ls_extinction_method none
_refine_ls_goodness_of_fit_ref 1.028
_refine_ls_hydrogen_treatment constr
_refine_ls_matrix_type full
_refine_ls_number_parameters 154
_refine_ls_number_reflns 2237
_refine_ls_number_restraints 0
_refine_ls_restrained_S_all 1.028
_refine_ls_R_factor_all 0.0442
_refine_ls_R_factor_gt 0.0366
_refine_ls_shift/su_max 0.001
_refine_ls_shift/su_mean 0.000
_refine_ls_structure_factor_coef Fsqd
_refine_ls_weighting_details 'calc w=1/[\s^2^(Fo^2^)+(0.0583P)^2^+0.0000P] where P=(Fo^2^+2Fc^2^)/3'
_refine_ls_weighting_scheme calc
_refine_ls_wR_factor_gt 0.0899
_refine_ls_wR_factor_ref 0.0950
_reflns_number_gt 1898
_reflns_number_total 2237
_reflns_threshold_expression >2sigma(I)
_cod_data_source_file ic4028332_si_002.cif
_cod_data_source_block amln41
_cod_depositor_comments
;
The following automatic conversions were performed:

'_symmetry_cell_setting' value 'Monoclinic' changed to 'monoclinic'
according to
/usr/data/users/saulius/automatic-downloads/current/ACS/lib/dictionaries/cif_core.dic
dictionary named 'cif_core.dic' version 2.4.2 from 2011-04-26.

Automatic conversion script
Id: cif_fix_values 2281 2013-09-26 08:29:07Z andrius 
;
_cod_original_sg_symbol_Hall -P2yn
_cod_original_sg_symbol_H-M P2(1)/n
_cod_database_code 4337353

loop_
_symmetry_equiv_pos_as_xyz
'x, y, z'
'-x+1/2, y+1/2, -z+1/2'
'-x, -y, -z'
'x-1/2, -y-1/2, z-1/2'

loop_
_atom_site_label
_atom_site_type_symbol
_atom_site_fract_x
_atom_site_fract_y
_atom_site_fract_z
_atom_site_U_iso_or_equiv
_atom_site_adp_type
_atom_site_occupancy
_atom_site_symmetry_multiplicity
_atom_site_calc_flag
_atom_site_refinement_flags
Br1 Br 0.98550(6) 0.486372(17) 0.36050(2) 0.02169(14) Uani 1 1 d .
N1 N 0.1795(5) 0.23846(13) 0.12848(18) 0.0186(5) Uani 1 1 d .
N2 N -0.0059(5) 0.25355(14) -0.04065(18) 0.0199(5) Uani 1 1 d .
N3 N 0.2346(5) 0.34956(13) 0.04408(18) 0.0175(5) Uani 1 1 d .
N4 N 0.3863(5) 0.44857(13) 0.14283(19) 0.0193(5) Uani 1 1 d .
C1 C 0.1322(5) 0.27697(16) 0.0476(2) 0.0165(6) Uani 1 1 d .
C2 C 0.0793(6) 0.16298(17) 0.1321(2) 0.0227(6) Uani 1 1 d .
H2A H -0.0909 0.1627 0.1678 0.027 Uiso 1 1 calc R
H2B H 0.2085 0.1323 0.1723 0.027 Uiso 1 1 calc R
C3 C 0.0336(6) 0.12860(16) 0.0269(2) 0.0225(6) Uani 1 1 d .
H3A H 0.2065 0.1198 -0.0049 0.027 Uiso 1 1 calc R
H3B H -0.0596 0.0807 0.0328 0.027 Uiso 1 1 calc R
C4 C -0.1340(6) 0.18129(17) -0.0379(2) 0.0220(6) Uani 1 1 d .
H4A H -0.1568 0.1616 -0.1082 0.026 Uiso 1 1 calc R
H4B H -0.3127 0.1862 -0.0092 0.026 Uiso 1 1 calc R
C5 C -0.1378(6) 0.30471(17) -0.1128(2) 0.0242(6) Uani 1 1 d .
H5A H -0.3144 0.3187 -0.0876 0.029 Uiso 1 1 calc R
H5B H -0.1661 0.2802 -0.1799 0.029 Uiso 1 1 calc R
C6 C 0.0290(6) 0.37271(17) -0.1247(2) 0.0239(6) Uani 1 1 d .
H6A H -0.0705 0.4094 -0.1674 0.029 Uiso 1 1 calc R
H6B H 0.1947 0.3599 -0.1594 0.029 Uiso 1 1 calc R
C7 C 0.0980(6) 0.40542(17) -0.0207(2) 0.0229(6) Uani 1 1 d .
H7A H 0.2152 0.4489 -0.0281 0.027 Uiso 1 1 calc R
H7B H -0.0669 0.4219 0.0117 0.027 Uiso 1 1 calc R
C8 C 0.4116(6) 0.37645(16) 0.1219(2) 0.0173(6) Uani 1 1 d .
C9 C 0.5592(6) 0.47864(16) 0.2119(2) 0.0202(6) Uani 1 1 d .
H9 H 0.5434 0.5297 0.2271 0.024 Uiso 1 1 calc R
C10 C 0.7570(6) 0.43895(17) 0.2614(2) 0.0185(6) Uani 1 1 d .
C11 C 0.7877(6) 0.36443(18) 0.2387(2) 0.0215(6) Uani 1 1 d .
H11 H 0.9265 0.3362 0.2711 0.026 Uiso 1 1 calc R
C12 C 0.6127(6) 0.33264(16) 0.1684(2) 0.0201(6) Uani 1 1 d .
H12 H 0.6276 0.2818 0.1515 0.024 Uiso 1 1 calc R

loop_
_atom_site_aniso_label
_atom_site_aniso_U_11
_atom_site_aniso_U_22
_atom_site_aniso_U_33
_atom_site_aniso_U_23
_atom_site_aniso_U_13
_atom_site_aniso_U_12
Br1 0.02087(19) 0.0230(2) 0.02121(19) -0.00268(11) 0.00068(12) -0.00488(12)
N1 0.0199(12) 0.0162(12) 0.0198(12) -0.0009(9) 0.0022(9) 0.0003(10)
N2 0.0208(12) 0.0189(12) 0.0197(12) 0.0007(9) -0.0025(9) -0.0008(10)
N3 0.0183(12) 0.0149(11) 0.0193(12) 0.0013(9) -0.0007(9) -0.0004(10)
N4 0.0189(12) 0.0154(12) 0.0238(12) 0.0013(9) 0.0024(9) -0.0005(10)
C1 0.0115(12) 0.0186(14) 0.0195(13) -0.0012(11) 0.0021(10) 0.0012(11)
C2 0.0264(15) 0.0183(14) 0.0234(15) 0.0019(11) 0.0000(12) -0.0028(13)
C3 0.0238(15) 0.0176(14) 0.0261(15) -0.0010(12) 0.0020(12) -0.0006(13)
C4 0.0220(14) 0.0211(14) 0.0228(15) -0.0014(11) -0.0001(12) -0.0047(13)
C5 0.0232(15) 0.0244(16) 0.0247(15) 0.0040(12) -0.0030(12) -0.0023(13)
C6 0.0274(16) 0.0217(15) 0.0227(15) 0.0043(12) 0.0003(12) 0.0003(13)
C7 0.0246(15) 0.0183(14) 0.0256(15) 0.0039(11) -0.0005(12) 0.0012(12)
C8 0.0156(14) 0.0188(14) 0.0178(13) -0.0002(11) 0.0029(10) -0.0031(12)
C9 0.0205(14) 0.0169(14) 0.0238(15) -0.0027(11) 0.0057(12) -0.0020(12)
C10 0.0172(13) 0.0224(15) 0.0160(13) -0.0027(11) 0.0015(10) -0.0053(12)
C11 0.0157(14) 0.0259(15) 0.0228(15) -0.0011(12) 0.0013(11) 0.0017(12)
C12 0.0176(14) 0.0187(14) 0.0243(15) -0.0015(11) 0.0042(11) 0.0004(12)

loop_
_atom_type_symbol
_atom_type_description
_atom_type_scat_dispersion_real
_atom_type_scat_dispersion_imag
_atom_type_scat_source
C C 0.0181 0.0091 'International Tables Vol C Tables 4.2.6.8 and 6.1.1.4'
H H 0.0000 0.0000 'International Tables Vol C Tables 4.2.6.8 and 6.1.1.4'
N N 0.0311 0.0180 'International Tables Vol C Tables 4.2.6.8 and 6.1.1.4'
Br Br -0.6763 1.2805 'International Tables Vol C Tables 4.2.6.8 and 6.1.1.4'

loop_
_geom_angle_atom_site_label_1
_geom_angle_atom_site_label_2
_geom_angle_atom_site_label_3
_geom_angle
C1 N1 C2 118.9(2)
C1 N2 C4 117.3(2)
C1 N2 C5 122.8(2)
C4 N2 C5 113.3(2)
C8 N3 C1 121.1(2)
C8 N3 C7 116.4(2)
C1 N3 C7 119.8(2)
C8 N4 C9 117.9(3)
N1 C1 N2 126.2(3)
N1 C1 N3 118.5(2)
N2 C1 N3 115.2(2)
N1 C2 C3 113.2(2)
N1 C2 H2A 108.9
C3 C2 H2A 108.9
N1 C2 H2B 108.9
C3 C2 H2B 108.9
H2A C2 H2B 107.7
C4 C3 C2 108.1(2)
C4 C3 H3A 110.1
C2 C3 H3A 110.1
C4 C3 H3B 110.1
C2 C3 H3B 110.1
H3A C3 H3B 108.4
N2 C4 C3 110.2(2)
N2 C4 H4A 109.6
C3 C4 H4A 109.6
N2 C4 H4B 109.6
C3 C4 H4B 109.6
H4A C4 H4B 108.1
N2 C5 C6 110.3(2)
N2 C5 H5A 109.6
C6 C5 H5A 109.6
N2 C5 H5B 109.6
C6 C5 H5B 109.6
H5A C5 H5B 108.1
C5 C6 C7 109.6(2)
C5 C6 H6A 109.7
C7 C6 H6A 109.7
C5 C6 H6B 109.7
C7 C6 H6B 109.7
H6A C6 H6B 108.2
N3 C7 C6 109.5(2)
N3 C7 H7A 109.8
C6 C7 H7A 109.8
N3 C7 H7B 109.8
C6 C7 H7B 109.8
H7A C7 H7B 108.2
N4 C8 C12 122.2(3)
N4 C8 N3 114.9(3)
C12 C8 N3 122.6(3)
N4 C9 C10 122.9(3)
N4 C9 H9 118.6
C10 C9 H9 118.6
C9 C10 C11 119.5(3)
C9 C10 Br1 119.5(2)
C11 C10 Br1 121.0(2)
C12 C11 C10 118.4(3)
C12 C11 H11 120.8
C10 C11 H11 120.8
C11 C12 C8 118.9(3)
C11 C12 H12 120.5
C8 C12 H12 120.5

loop_
_geom_bond_atom_site_label_1
_geom_bond_atom_site_label_2
_geom_bond_distance
Br1 C10 1.903(3)
N1 C1 1.283(4)
N1 C2 1.458(4)
N2 C1 1.391(4)
N2 C4 1.459(4)
N2 C5 1.463(4)
N3 C8 1.412(4)
N3 C1 1.413(4)
N3 C7 1.472(4)
N4 C8 1.342(4)
N4 C9 1.344(4)
C2 C3 1.521(4)
C2 H2A 0.9900
C2 H2B 0.9900
C3 C4 1.510(4)
C3 H3A 0.9900
C3 H3B 0.9900
C4 H4A 0.9900
C4 H4B 0.9900
C5 C6 1.501(4)
C5 H5A 0.9900
C5 H5B 0.9900
C6 C7 1.514(4)
C6 H6A 0.9900
C6 H6B 0.9900
C7 H7A 0.9900
C7 H7B 0.9900
C8 C12 1.404(4)
C9 C10 1.368(4)
C9 H9 0.9500
C10 C11 1.392(4)
C11 C12 1.373(4)
C11 H11 0.9500
C12 H12 0.9500

loop_
_geom_torsion_atom_site_label_1
_geom_torsion_atom_site_label_2
_geom_torsion_atom_site_label_3
_geom_torsion_atom_site_label_4
_geom_torsion
C2 N1 C1 N2 -0.9(4)
C2 N1 C1 N3 -178.8(3)
C4 N2 C1 N1 6.9(4)
C5 N2 C1 N1 156.5(3)
C4 N2 C1 N3 -175.2(2)
C5 N2 C1 N3 -25.6(4)
C8 N3 C1 N1 7.6(4)
C7 N3 C1 N1 -153.0(3)
C8 N3 C1 N2 -170.5(2)
C7 N3 C1 N2 29.0(4)
C1 N1 C2 C3 24.3(4)
N1 C2 C3 C4 -51.1(3)
C1 N2 C4 C3 -35.3(4)
C5 N2 C4 C3 172.3(3)
C2 C3 C4 N2 55.7(3)
C1 N2 C5 C6 38.9(4)
C4 N2 C5 C6 -170.4(3)
N2 C5 C6 C7 -53.0(3)
C8 N3 C7 C6 152.9(2)
C1 N3 C7 C6 -45.7(4)
C5 C6 C7 N3 56.7(3)
C9 N4 C8 C12 -0.9(4)
C9 N4 C8 N3 -176.2(2)
C1 N3 C8 N4 -146.0(3)
C7 N3 C8 N4 15.2(4)
C1 N3 C8 C12 38.7(4)
C7 N3 C8 C12 -160.1(3)
C8 N4 C9 C10 -0.3(4)
N4 C9 C10 C11 1.4(5)
N4 C9 C10 Br1 -178.4(2)
C9 C10 C11 C12 -1.5(4)
Br1 C10 C11 C12 178.3(2)
C10 C11 C12 C8 0.4(4)
N4 C8 C12 C11 0.8(4)
N3 C8 C12 C11 175.7(3)
